data_2107487
loop_
_publ_author_name
'Hejny, Clivia'
'Kahlenberg, Volker'
'Eberhard, Tim'
'Kr\"uger, Hannes'

_publ_section_title
;
 Melilite-like modulation and temperature-dependent evolution in the
 framework structure of K~2~Sc[Si~2~O~6~]F
;
_journal_coeditor_code DK5040
_journal_issue 2
_journal_name_full 'Acta Crystallographica Section B'
_journal_page_first 209
_journal_page_last 222
_journal_paper_doi 10.1107/S2052520615024865
_journal_volume 72
_journal_year 2016
_chemical_formula_sum 'F K2 O6 Sc Si2'
_chemical_formula_weight 294.3
_chemical_name_systematic ' ?'
_space_group_IT_number 136
_symmetry_cell_setting tetragonal
_symmetry_space_group_name_Hall '-P 4n 2n'
_symmetry_space_group_name_H-M 'P 42/m n m'
_cell_angle_alpha 90
_cell_angle_beta 90
_cell_angle_gamma 90
_cell_formula_units_Z 4
_cell_length_a 8.98780(10)
_cell_length_b 8.98780(10)
_cell_length_c 8.2694(2)
_cell_measurement_reflns_used 6650
_cell_measurement_temperature 293
_cell_measurement_theta_max 23.22
_cell_measurement_theta_min 3
_cell_modulation_dimension 2
_cell_volume 668.007(19)
_computing_cell_refinement
;
CrysAlisPro, Agilent Technologies,
Version 1.171.36.20 (release 27-06-2012 CrysAlis171 .NET)
(compiled Jul 11 2012,15:38:31)
;
_computing_data_collection
;
CrysAlisPro, Agilent Technologies,
Version 1.171.36.20 (release 27-06-2012 CrysAlis171 .NET)
(compiled Jul 11 2012,15:38:31)
;
_computing_data_reduction
;
CrysAlisPro, Agilent Technologies,
Version 1.171.36.20 (release 27-06-2012 CrysAlis171 .NET)
(compiled Jul 11 2012,15:38:31)
;
_diffrn_ambient_temperature 293
_diffrn_detector_area_resol_mean 10.3575
_diffrn_measured_fraction_theta_full 0.95
_diffrn_measured_fraction_theta_max 0.95
_diffrn_measurement_device_type 'Xcalibur, Ruby, Gemini ultra'
_diffrn_measurement_method '\w scans'
_diffrn_radiation_monochromator graphite
_diffrn_radiation_probe x-ray
_diffrn_radiation_source 'Enhance (Mo) X-ray Source'
_diffrn_radiation_type 'Mo K\a'
_diffrn_radiation_wavelength 0.71069
_diffrn_reflns_av_R_equivalents 0.0587
_diffrn_reflns_av_unetI/netI 0.0026
_diffrn_reflns_limit_h_max 11
_diffrn_reflns_limit_h_min -11
_diffrn_reflns_limit_index_m_1_max 1
_diffrn_reflns_limit_index_m_1_min -1
_diffrn_reflns_limit_index_m_2_max 1
_diffrn_reflns_limit_index_m_2_min -1
_diffrn_reflns_limit_k_max 11
_diffrn_reflns_limit_k_min -11
_diffrn_reflns_limit_l_max 10
_diffrn_reflns_limit_l_min -10
_diffrn_reflns_number 43219
_diffrn_reflns_theta_full 26.73
_diffrn_reflns_theta_max 26.74
_diffrn_reflns_theta_min 1.35
_exptl_absorpt_coefficient_mu 2.71
_exptl_absorpt_correction_T_max 1
_exptl_absorpt_correction_T_min 0.649
_exptl_absorpt_correction_type multi-scan
_exptl_absorpt_process_details
;
CrysAlisPro, Agilent Technologies,
Version 1.171.36.20 (release 27-06-2012 CrysAlis171 .NET)
(compiled Jul 11 2012,15:38:31)
Empirical absorption correction using spherical harmonics,
 implemented in SCALE3 ABSPACK scaling algorithm.
;
_exptl_crystal_colour
;
;
_exptl_crystal_density_diffrn 2.9255
_exptl_crystal_description
;
;
_exptl_crystal_F_000 576
_exptl_crystal_size_max 0.361
_exptl_crystal_size_mid 0.23
_exptl_crystal_size_min 0.088
_refine_diff_density_max 0.79
_refine_diff_density_min -0.75
_refine_ls_extinction_coef 76000(17000)
_refine_ls_extinction_method 'B-C type 1 Gaussian isotropic (Becker & Coppens, 1974)'
_refine_ls_goodness_of_fit_gt 4.27
_refine_ls_goodness_of_fit_ref 4.21
_refine_ls_number_constraints 0
_refine_ls_number_parameters 268
_refine_ls_number_reflns 3223
_refine_ls_number_restraints 0
_refine_ls_R_factor_all 0.0545
_refine_ls_R_factor_gt 0.0515
_refine_ls_shift/su_max 0.1401
_refine_ls_shift/su_mean 0.0145
_refine_ls_structure_factor_coef F
_refine_ls_weighting_details w=1/(\s^2^(F)+0.0001F^2^)
_refine_ls_weighting_scheme sigma
_refine_ls_wR_factor_gt 0.0631
_refine_ls_wR_factor_ref 0.0639
_reflns_number_gt 3074
_reflns_number_total 3223
_reflns_threshold_expression I>3\s(I)
_cod_data_source_file dk5040sup1.cif
_cod_data_source_block II_rt_incom
_cod_depositor_comments
;
The following automatic conversions were performed:

'_diffrn_radiation_probe' value 'X-ray' changed to 'x-ray' according
to
/usr/data/users/saulius/crontab/automatic-downloads/rss-feeds/IUCr/lib/dictionaries/cif_core.dic
dictionary named 'cif_core.dic' version 2.4.2 from 2011-04-26.

Automatic conversion script
Id: cif_fix_values 4268 2015-11-12 08:31:59Z antanas 
;
_cod_original_sg_symbol_H-M 'P 42/m 21/n 2/m'
_cod_original_formula_sum 'F1 K2 O6 Sc1 Si2'
_cod_database_code 2107487

loop_
_space_group_symop_id
_space_group_symop_operation_xyz
1 x,y,z
2 -x,-y,z
3 -y+0.5,x+0.5,z+0.5
4 y+0.5,-x+0.5,z+0.5
5 -x+0.5,y+0.5,-z+0.5
6 x+0.5,-y+0.5,-z+0.5
7 y,x,-z
8 -y,-x,-z
9 -x,-y,-z
10 x,y,-z
11 y+0.5,-x+0.5,-z+0.5
12 -y+0.5,x+0.5,-z+0.5
13 x+0.5,-y+0.5,z+0.5
14 -x+0.5,y+0.5,z+0.5
15 -y,-x,z
16 y,x,z

loop_
_space_group_symop_ssg_id
_space_group_symop_ssg_operation_algebraic
1 x1,x2,x3,x4,x5
2 -x1,-x2,x3,-x4,-x5
3 -x2+1/2,x1+1/2,x3+1/2,-x5+1/2,x4+1/2
4 x2+1/2,-x1+1/2,x3+1/2,x5+1/2,-x4+1/2
5 -x1+1/2,x2+1/2,-x3+1/2,x5,x4
6 x1+1/2,-x2+1/2,-x3+1/2,-x5,-x4
7 x2,x1,-x3,x4+1/2,-x5+1/2
8 -x2,-x1,-x3,-x4+1/2,x5+1/2
9 -x1,-x2,-x3,-x4,-x5
10 x1,x2,-x3,x4,x5
11 x2+1/2,-x1+1/2,-x3+1/2,x5+1/2,-x4+1/2
12 -x2+1/2,x1+1/2,-x3+1/2,-x5+1/2,x4+1/2
13 x1+1/2,-x2+1/2,x3+1/2,-x5,-x4
14 -x1+1/2,x2+1/2,x3+1/2,x5,x4
15 -x2,-x1,x3,-x4+1/2,x5+1/2
16 x2,x1,x3,x4+1/2,-x5+1/2

loop_
_atom_site_label
_atom_site_type_symbol
_atom_site_fract_x
_atom_site_fract_y
_atom_site_fract_z
_atom_site_adp_type
_atom_site_U_iso_or_equiv
_atom_site_site_symmetry_multiplicity
_atom_site_occupancy
_atom_site_calc_flag
Sc Sc 0.5 0 0.25 Uani 0.00838(13) 4 1 d
K1 K 0.79314(4) 0.20686(4) 0 Uani 0.02308(13) 4 1 d
K2 K 0.34293(4) 0.34293(4) 0 Uani 0.03292(14) 4 1 d
Si Si 0.12224(3) 0.12224(3) 0.19667(5) Uani 0.00955(12) 8 1 d
O1 O 0 0 0.25974(18) Uani 0.0182(3) 4 1 d
O2 O 0.11643(12) 0.11643(12) 0 Uani 0.0217(3) 4 1 d
F F 0.5 0 0 Uani 0.0235(4) 4 1 d
O3 O 0.07264(8) 0.28094(9) 0.25906(8) Uani 0.02148(19) 16 1 d

loop_
_atom_site_aniso_label
_atom_site_aniso_type_symbol
_atom_site_aniso_U_11
_atom_site_aniso_U_22
_atom_site_aniso_U_33
_atom_site_aniso_U_12
_atom_site_aniso_U_13
_atom_site_aniso_U_23
Sc Sc 0.0090(2) 0.0090(2) 0.0072(3) 0 0 0
K1 K 0.0263(2) 0.0263(2) 0.0167(3) 0.00903(16) 0 0
K2 K 0.0402(2) 0.0402(2) 0.0184(3) -0.0235(2) 0 0
Si Si 0.01040(19) 0.01040(19) 0.0078(2) 0.00047(11) -0.00024(7) -0.00024(7)
O1 O 0.0199(5) 0.0199(5) 0.0149(8) -0.0093(4) 0 0
O2 O 0.0281(5) 0.0281(5) 0.0089(6) -0.0091(5) 0 0
F F 0.0322(7) 0.0296(8) 0.0086(7) -0.0030(5) 0 0
O3 O 0.0266(3) 0.0132(3) 0.0247(4) 0.0046(2) -0.0014(2) -0.0033(2)

loop_
_atom_site_displace_Fourier_atom_site_label
_atom_site_displace_Fourier_axis
_atom_site_displace_Fourier_wave_vector_seq_id
_atom_site_displace_Fourier_param_cos
_atom_site_displace_Fourier_param_sin
Sc x 1 0 -0.00314(2)
Sc y 1 0 -0.00540(3)
Sc z 1 -0.000148(15) 0
Sc x 2 0 -0.00540(3)
Sc y 2 0 0.00314(2)
Sc z 2 -0.000148(15) 0
Sc x 3 0 0.000253(16)
Sc y 3 0 0.000400(15)
Sc z 3 0.000201(19) 0
Sc x 4 0 -0.000400(15)
Sc y 4 0 0.000253(16)
Sc z 4 -0.000201(19) 0
K1 x 1 0.00982(5) 0.00409(3)
K1 y 1 0.00982(5) -0.00409(3)
K1 z 1 0 0
K1 x 2 -0.00429(3) 0.00054(2)
K1 y 2 -0.00429(3) 0.00054(2)
K1 z 2 0 0
K1 x 3 -0.00053(2) 0.00016(3)
K1 y 3 -0.00037(2) 0.00050(2)
K1 z 3 0 0
K1 x 4 0.00037(2) -0.00050(2)
K1 y 4 0.00053(2) -0.00016(3)
K1 z 4 0 0
K2 x 1 0.01136(6) -0.00316(4)
K2 y 1 -0.01136(6) 0.00316(4)
K2 z 1 0 0
K2 x 2 -0.00260(3) -0.00069(2)
K2 y 2 0.00260(3) -0.00069(2)
K2 z 2 0 0
K2 x 3 -0.00318(3) -0.00106(3)
K2 y 3 0.00255(3) 0.00093(3)
K2 z 3 0 0
K2 x 4 0.00255(3) -0.00093(3)
K2 y 4 -0.00318(3) 0.00106(3)
K2 z 4 0 0
Si x 1 0.000652(16) 0.001877(18)
Si y 1 -0.000652(16) -0.001877(18)
Si z 1 0 0
Si x 2 0.00346(2) -0.00553(3)
Si y 2 -0.00346(2) -0.00553(3)
Si z 2 0 0.00038(2)
Si x 3 -0.000265(17) -0.000178(18)
Si y 3 0.000082(16) 0.000370(16)
Si z 3 -0.000027(19) 0.000134(18)
Si x 4 0.000082(16) -0.000370(16)
Si y 4 -0.000265(17) 0.000178(18)
Si z 4 -0.000027(19) -0.000134(18)
O1 x 1 0 -0.01335(13)
O1 y 1 0 0.01335(13)
O1 z 1 0 0
O1 x 2 0 -0.00570(8)
O1 y 2 0 -0.00570(8)
O1 z 2 0 0
O1 x 3 0 0.00102(7)
O1 y 3 0 -0.00050(7)
O1 z 3 -0.00007(8) 0
O1 x 4 0 0.00050(7)
O1 y 4 0 -0.00102(7)
O1 z 4 -0.00007(8) 0
O2 x 1 0.00466(8) 0.01042(10)
O2 y 1 -0.00466(8) -0.01042(10)
O2 z 1 0 0
O2 x 2 0.00078(8) -0.00458(8)
O2 y 2 -0.00078(8) -0.00458(8)
O2 z 2 0 0
O2 x 3 0.00032(8) -0.00033(8)
O2 y 3 -0.00097(7) 0.00083(7)
O2 z 3 0 0
O2 x 4 -0.00097(7) -0.00083(7)
O2 y 4 0.00032(8) 0.00033(8)
O2 z 4 0 0
F x 1 0 -0.00976(12)
F y 1 0 -0.00129(9)
F z 1 0 0
F x 2 0 -0.01292(13)
F y 2 0 -0.00631(11)
F z 2 0 0
F x 3 0 -0.00102(10)
F y 3 0 0.00017(9)
F z 3 0 0
F x 4 0 -0.00132(9)
F y 4 0 -0.00041(9)
F z 4 0 0
O3 x 1 -0.01088(7) 0.01115(7)
O3 y 1 -0.00313(5) 0.00456(6)
O3 z 1 -0.00181(6) -0.01151(8)
O3 x 2 0.01258(7) -0.00242(5)
O3 y 2 0.00030(5) -0.00670(6)
O3 z 2 0.00236(6) 0.00203(6)
O3 x 3 0.00061(5) -0.00115(6)
O3 y 3 0.00060(5) 0.00011(5)
O3 z 3 -0.00109(6) -0.00017(6)
O3 x 4 0.00061(5) -0.00103(5)
O3 y 4 -0.00025(5) -0.00007(5)
O3 z 4 0.00084(6) 0.00007(6)

loop_
_atom_site_Fourier_wave_vector_seq_id
_jana_atom_site_fourier_wave_vector_q1_coeff
_jana_atom_site_fourier_wave_vector_q2_coeff
1 1 0
2 0 1
3 1 1
4 -1 1

loop_
_atom_site_U_Fourier_atom_site_label
_atom_site_U_Fourier_tens_elem
_atom_site_U_Fourier_wave_vector_seq_id
_atom_site_U_Fourier_param_cos
_atom_site_U_Fourier_param_sin
Sc U11 1 -0.00025(7) 0
Sc U22 1 0.00007(7) 0
Sc U33 1 0.00007(6) 0
Sc U12 1 -0.00014(5) 0
Sc U13 1 0 0.00000(5)
Sc U23 1 0 0.00000(5)
Sc U11 2 -0.00007(7) 0
Sc U22 2 0.00025(7) 0
Sc U33 2 -0.00007(6) 0
Sc U12 2 -0.00014(5) 0
Sc U13 2 0 0.00000(5)
Sc U23 2 0 0.00000(5)
Sc U11 3 -0.00005(6) 0
Sc U22 3 0.00019(6) 0
Sc U33 3 -0.00001(7) 0
Sc U12 3 -0.00007(5) 0
Sc U13 3 0 0.00016(6)
Sc U23 3 0 -0.00007(5)
Sc U11 4 0.00019(6) 0
Sc U22 4 -0.00005(6) 0
Sc U33 4 -0.00001(7) 0
Sc U12 4 0.00007(5) 0
Sc U13 4 0 -0.00007(5)
Sc U23 4 0 -0.00016(6)
K1 U11 1 -0.00093(13) 0.00143(10)
K1 U22 1 0.00093(13) 0.00143(10)
K1 U33 1 0 -0.00063(11)
K1 U12 1 0 0.00131(12)
K1 U13 1 0 0
K1 U23 1 0 0
K1 U11 2 0.00238(12) -0.00070(11)
K1 U22 2 -0.00238(12) 0.00070(11)
K1 U33 2 0 0
K1 U12 2 0 0
K1 U13 2 0 0
K1 U23 2 0 0
K1 U11 3 0.00100(11) -0.00039(11)
K1 U22 3 0.00063(11) 0.00012(11)
K1 U33 3 0.00005(10) 0.00007(10)
K1 U12 3 0.00084(9) 0.00006(9)
K1 U13 3 0 0
K1 U23 3 0 0
K1 U11 4 0.00063(11) 0.00012(11)
K1 U22 4 0.00100(11) -0.00039(11)
K1 U33 4 0.00005(10) 0.00007(10)
K1 U12 4 0.00084(9) 0.00006(9)
K1 U13 4 0 0
K1 U23 4 0 0
K2 U11 1 0.00177(17) -0.00047(15)
K2 U22 1 -0.00177(17) 0.00047(15)
K2 U33 1 0 0
K2 U12 1 0 0
K2 U13 1 0 0
K2 U23 1 0 0
K2 U11 2 0.00064(14) -0.01770(13)
K2 U22 2 -0.00064(14) -0.01770(13)
K2 U33 2 0 0.00059(12)
K2 U12 2 0 0.01936(16)
K2 U13 2 0 0
K2 U23 2 0 0
K2 U11 3 0.00177(14) -0.00116(14)
K2 U22 3 0.00249(14) 0.00068(13)
K2 U33 3 -0.00021(11) 0.00010(11)
K2 U12 3 -0.00197(11) 0.00013(11)
K2 U13 3 0 0
K2 U23 3 0 0
K2 U11 4 0.00249(14) -0.00068(13)
K2 U22 4 0.00177(14) 0.00116(14)
K2 U33 4 -0.00021(11) -0.00010(11)
K2 U12 4 -0.00197(11) -0.00013(11)
K2 U13 4 0 0
K2 U23 4 0 0
Si U11 1 -0.00008(8) 0.00017(8)
Si U22 1 0.00008(8) -0.00017(8)
Si U33 1 0 0
Si U12 1 0 0
Si U13 1 -0.00008(5) -0.00006(5)
Si U23 1 0.00008(5) 0.00006(5)
Si U11 2 -0.00017(8) -0.00015(6)
Si U22 2 0.00017(8) -0.00015(6)
Si U33 2 0 0.00008(8)
Si U12 2 0 -0.00023(8)
Si U13 2 0.00000(5) -0.00005(5)
Si U23 2 0.00000(5) -0.00005(5)
Si U11 3 0.00020(7) -0.00002(7)
Si U22 3 0.00001(7) 0.00021(7)
Si U33 3 0.00002(7) 0.00012(7)
Si U12 3 0.00000(6) 0.00011(6)
Si U13 3 -0.00005(6) 0.00000(6)
Si U23 3 0.00002(5) 0.00000(6)
Si U11 4 0.00001(7) -0.00021(7)
Si U22 4 0.00020(7) 0.00002(7)
Si U33 4 0.00002(7) -0.00012(7)
Si U12 4 0.00000(6) -0.00011(6)
Si U13 4 0.00002(5) 0.00000(6)
Si U23 4 -0.00005(6) 0.00000(6)
O1 U11 1 -0.0006(4) 0
O1 U22 1 0.0006(4) 0
O1 U33 1 0 0
O1 U12 1 0 0
O1 U13 1 0 0.0035(3)
O1 U23 1 0 -0.0035(3)
O1 U11 2 -0.0008(3) 0
O1 U22 2 0.0008(3) 0
O1 U33 2 0 0
O1 U12 2 0 0
O1 U13 2 0 0.0001(2)
O1 U23 2 0 0.0001(2)
O1 U11 3 0.0003(3) 0
O1 U22 3 0.0008(3) 0
O1 U33 3 -0.0001(3) 0
O1 U12 3 -0.0010(3) 0
O1 U13 3 0 -0.0005(3)
O1 U23 3 0 0.0008(3)
O1 U11 4 0.0008(3) 0
O1 U22 4 0.0003(3) 0
O1 U33 4 -0.0001(3) 0
O1 U12 4 -0.0010(3) 0
O1 U13 4 0 -0.0008(3)
O1 U23 4 0 0.0005(3)
O2 U11 1 -0.0019(4) -0.0017(5)
O2 U22 1 0.0019(4) 0.0017(5)
O2 U33 1 0 0
O2 U12 1 0 0
O2 U13 1 0 0
O2 U23 1 0 0
O2 U11 2 0.0002(4) -0.0013(3)
O2 U22 2 -0.0002(4) -0.0013(3)
O2 U33 2 0 0.0005(3)
O2 U12 2 0 0.0012(4)
O2 U13 2 0 0
O2 U23 2 0 0
O2 U11 3 0.0013(4) 0.0001(4)
O2 U22 3 0.0007(4) -0.0002(4)
O2 U33 3 -0.0001(3) 0.0002(3)
O2 U12 3 -0.0011(3) 0.0003(3)
O2 U13 3 0 0
O2 U23 3 0 0
O2 U11 4 0.0007(4) 0.0002(4)
O2 U22 4 0.0013(4) -0.0001(4)
O2 U33 4 -0.0001(3) -0.0002(3)
O2 U12 4 -0.0011(3) -0.0003(3)
O2 U13 4 0 0
O2 U23 4 0 0
F U11 1 -0.0008(4) 0
F U22 1 0.0008(4) 0
F U33 1 -0.0002(3) 0
F U12 1 0.0004(3) 0
F U13 1 0 0
F U23 1 0 0
F U11 2 -0.0005(4) 0
F U22 2 -0.0004(4) 0
F U33 2 0.0006(3) 0
F U12 2 -0.0002(3) 0
F U13 2 0 0
F U23 2 0 0
F U11 3 0.0017(5) 0
F U22 3 -0.0002(4) 0
F U33 3 -0.0008(4) 0
F U12 3 -0.0010(4) 0
F U13 3 0 0
F U23 3 0 0
F U11 4 0.0023(5) 0
F U22 4 -0.0003(4) 0
F U33 4 0.0003(4) 0
F U12 4 0.0011(4) 0
F U13 4 0 0
F U23 4 0 0
O3 U11 1 0.0008(3) 0.0007(3)
O3 U22 1 0.0006(2) 0.0003(2)
O3 U33 1 0.0020(2) 0.0035(3)
O3 U12 1 0.0009(2) -0.0004(2)
O3 U13 1 0.0002(2) -0.0014(2)
O3 U23 1 -0.00049(18) -0.00089(19)
O3 U11 2 -0.0011(3) 0.0015(3)
O3 U22 2 0.0004(2) -0.0006(2)
O3 U33 2 -0.0010(2) -0.0019(2)
O3 U12 2 -0.0001(2) -0.00097(19)
O3 U13 2 -0.0004(2) 0.00089(19)
O3 U23 2 0.00010(17) 0.00071(18)
O3 U11 3 0.0004(3) 0.0003(3)
O3 U22 3 0.0003(2) 0.0003(2)
O3 U33 3 0.0019(3) -0.0008(3)
O3 U12 3 0.00022(18) 0.00022(18)
O3 U13 3 -0.0006(2) 0.0000(2)
O3 U23 3 -0.0009(2) 0.00020(19)
O3 U11 4 0.0005(3) 0.0004(3)
O3 U22 4 0.0003(2) 0.0000(2)
O3 U33 4 0.0012(3) 0.0006(3)
O3 U12 4 0.00008(18) 0.00009(18)
O3 U13 4 0.0001(2) 0.0000(2)
O3 U23 4 -0.0006(2) -0.0004(2)

loop_
_atom_type_symbol
_atom_type_scat_dispersion_real
_atom_type_scat_dispersion_imag
_atom_type_scat_source
F 0.0171 0.0103 'International Tables Vol C tables 4.2.6.8 and 6.1.1.1'
K 0.2009 0.2494 'International Tables Vol C tables 4.2.6.8 and 6.1.1.1'
O 0.0106 0.0060 'International Tables Vol C tables 4.2.6.8 and 6.1.1.1'
Sc 0.2519 0.3716 'International Tables Vol C tables 4.2.6.8 and 6.1.1.1'
Si 0.0817 0.0704 'International Tables Vol C tables 4.2.6.8 and 6.1.1.1'

loop_
_cell_wave_vector_seq_id
_cell_wave_vector_x
_cell_wave_vector_y
_cell_wave_vector_z
1 0.298200 0.298200 0.000000
2 -0.298200 0.298200 0.000000

loop_
_geom_angle_atom_site_label_1
_geom_angle_atom_site_label_2
_geom_angle_atom_site_label_3
_geom_angle_site_ssg_symmetry_1
_geom_angle_site_ssg_symmetry_3
_geom_angle_av
_geom_angle_min
_geom_angle_max
O2 K1 O2 1_65555 2_65555 58.72(9) 57.83(9) 59.60(9)
O3 K2 O3 . 3_55455 105.76(6) 99.71(6) 111.89(7)
O3 K2 O3 . 6_55555 90.52(6) 83.99(6) 96.27(6)
O3 K2 O3 . 7_55555 99.92(6) 98.07(6) 101.87(6)
O3 K2 O3 . 10_55555 81.50(6) 74.10(6) 88.81(7)
O3 K2 O3 . 12_55555 55.02(5) 51.10(5) 58.83(6)
O3 K2 O3 . 13_55455 148.76(7) 144.06(7) 154.44(6)
O3 K2 O3 . 16_55555 47.38(5) 46.52(5) 48.24(5)
O3 K2 O3 3_55455 6_55555 154.67(7) 153.64(7) 155.68(8)
O3 K2 O3 3_55455 7_55555 90.68(6) 83.99(6) 96.27(6)
O3 K2 O3 3_55455 10_55555 55.02(6) 51.10(5) 58.83(6)
O3 K2 O3 3_55455 12_55555 80.67(7) 76.59(6) 83.47(7)
O3 K2 O3 3_55455 13_55455 93.77(6) 92.50(6) 94.96(5)
O3 K2 O3 3_55455 16_55555 148.94(7) 144.06(7) 154.44(6)
O3 K2 O3 6_55555 7_55555 105.60(6) 99.71(6) 111.89(7)
O3 K2 O3 6_55555 10_55555 148.76(7) 144.06(7) 154.44(6)
O3 K2 O3 6_55555 12_55555 93.77(6) 92.50(6) 94.96(5)
O3 K2 O3 6_55555 13_55455 80.73(7) 76.59(6) 83.47(7)
O3 K2 O3 6_55555 16_55555 54.84(6) 51.10(5) 58.83(6)
O3 K2 O3 7_55555 10_55555 47.38(5) 46.52(5) 48.24(5)
O3 K2 O3 7_55555 12_55555 148.94(7) 144.06(7) 154.44(6)
O3 K2 O3 7_55555 13_55455 54.84(5) 51.10(5) 58.83(6)
O3 K2 O3 7_55555 16_55555 81.41(6) 74.10(6) 88.81(7)
O3 K2 O3 10_55555 12_55555 105.76(6) 99.71(6) 111.89(7)
O3 K2 O3 10_55555 13_55455 90.52(6) 83.99(6) 96.27(6)
O3 K2 O3 10_55555 16_55555 99.92(6) 98.07(6) 101.87(6)
O3 K2 O3 12_55555 13_55455 154.67(7) 153.64(7) 155.68(8)
O3 K2 O3 12_55555 16_55555 90.68(6) 83.99(6) 96.27(6)
O3 K2 O3 13_55455 16_55555 105.60(6) 99.71(6) 111.89(7)
K1 O2 K1 1_45555 2_65555 121.24(11) 117.84(10) 124.67(11)
K1 O2 O2 1_45555 2_55555 60.53(9) 57.77(9) 63.97(9)
K1 O2 O2 2_65555 2_55555 60.72(9) 57.77(9) 63.97(9)

loop_
_geom_bond_atom_site_label_1
_geom_bond_atom_site_label_2
_geom_bond_site_ssg_symmetry_2
_geom_bond_distance_av
_geom_bond_distance_min
_geom_bond_distance_max
K2 O3 3_55455 3.074(2) 2.897(2) 3.376(2)
K2 O3 6_55555 3.084(2) 2.897(2) 3.376(2)
K2 O3 12_55555 3.074(2) 2.897(2) 3.376(2)
K2 O3 13_55455 3.084(2) 2.897(2) 3.376(2)
